data_2007603
loop_
_publ_author_name
'Parvez, Masood'
'Sultana, Naheed'
'Sarfaraz, Tahira B.'
'Husain, Shaheen A.'

_publ_contact_author
;
    Masood Parvez
    Department of Chemistry
    University of Calgary
    2500 University Drive N.W.
    Calgary, Alberta, Canada T2N 1N4
;
_publ_section_title
;
 10,16-Dioxatetracyclo[7.6.1.0^1,11^.0^4,9^]hexadecan-11-ol
;
_journal_issue 9
_journal_name_full 'Acta Crystallographica Section C'
_journal_page_first 1285
_journal_page_last 1287
_journal_paper_doi 10.1107/S0108270198003849
_journal_volume 54
_journal_year 1998
_chemical_formula_analytical 'C14 H22 O3'
_chemical_formula_moiety 'C14 H22 O3'
_chemical_formula_structural 'C14 H22 O3'
_chemical_formula_sum 'C14 H22 O3'
_chemical_formula_weight 238.32
_chemical_melting_point 325
_chemical_name_systematic
;
3-Hydroxy-2,16-dioxatetracyclo[9.4.0.0^3,8^.1^1,8^]hexadecane
;
_space_group_IT_number 15
_symmetry_cell_setting monoclinic
_symmetry_space_group_name_Hall '-C 2yc'
_symmetry_space_group_name_H-M 'C 1 2/c 1'
_cell_angle_alpha 90.00
_cell_angle_beta 111.891(10)
_cell_angle_gamma 90.00
_cell_formula_units_Z 8
_cell_length_a 21.558(4)
_cell_length_b 6.5897(12)
_cell_length_c 18.861(2)
_cell_measurement_reflns_used 25
_cell_measurement_temperature 150.0(10)
_cell_measurement_theta_max 25.0
_cell_measurement_theta_min 18.0
_cell_volume 2486.2(7)
_computing_cell_refinement 'MSC/AFC Diffractometer Control Software'
_computing_data_collection
;
MSC/AFC Diffractometer Control Software
 (Molecular Structure Corporation, 1988)
;
_computing_data_reduction 'TEXSAN (Molecular Structure Corporation, 1994)'
_computing_molecular_graphics 'ORTEPII (Johnson, 1976) in TEXSAN'
_computing_publication_material SHELXL93
_computing_structure_refinement 'SHELXL93 (Sheldrick, 1993)'
_computing_structure_solution 'SAPI91 (Fan, 1991)'
_diffrn_ambient_temperature 150.0(10)
_diffrn_measurement_device 'Rigaku AFC6S'
_diffrn_measurement_method ' \w/2\q '
_diffrn_radiation_monochromator graphite
_diffrn_radiation_source 'fine-focus sealed tube'
_diffrn_radiation_type 'Mo K\a'
_diffrn_radiation_wavelength 0.71069
_diffrn_reflns_av_R_equivalents 0.0178
_diffrn_reflns_av_sigmaI/netI 0.0548
_diffrn_reflns_limit_h_max 25
_diffrn_reflns_limit_h_min 0
_diffrn_reflns_limit_k_max 7
_diffrn_reflns_limit_k_min 0
_diffrn_reflns_limit_l_max 20
_diffrn_reflns_limit_l_min -22
_diffrn_reflns_number 2258
_diffrn_reflns_theta_max 25.0
_diffrn_reflns_theta_min 4.0
_diffrn_standards_decay_% 3.30
_diffrn_standards_interval_count 200
_diffrn_standards_interval_time 180
_diffrn_standards_number 3
_exptl_absorpt_coefficient_mu 0.088
_exptl_absorpt_correction_type none
_exptl_crystal_colour colorless
_exptl_crystal_density_diffrn 1.273
_exptl_crystal_density_meas ?
_exptl_crystal_description 'block, cut from a large needle'
_exptl_crystal_F_000 1040
_exptl_crystal_size_max 0.43
_exptl_crystal_size_mid 0.37
_exptl_crystal_size_min 0.28
_refine_diff_density_max 0.237
_refine_diff_density_min -0.194
_refine_ls_extinction_method none
_refine_ls_goodness_of_fit_all 1.014
_refine_ls_goodness_of_fit_obs 1.055
_refine_ls_hydrogen_treatment 'H atoms: geometrically idealized'
_refine_ls_matrix_type full
_refine_ls_number_parameters 157
_refine_ls_number_reflns 2195
_refine_ls_number_restraints 0
_refine_ls_restrained_S_all 1.058
_refine_ls_restrained_S_obs 1.055
_refine_ls_R_factor_all 0.0925
_refine_ls_R_factor_obs .0399
_refine_ls_shift/esd_max 0.000
_refine_ls_shift/esd_mean 0.000
_refine_ls_structure_factor_coef Fsqd
_refine_ls_weighting_details 'w = 1/[s^2^(Fo^2^)+( 0.0487P)^2^+2.4104P] where P=(Fo^2^+2Fc^2^)/3'
_refine_ls_weighting_scheme calc
_refine_ls_wR_factor_all 0.1251
_refine_ls_wR_factor_obs .0964
_reflns_number_observed 1358
_reflns_number_total 2199
_reflns_observed_criterion >2\s(I)
_cod_data_source_file fg1423.cif
_cod_data_source_block Hydroxy_Hexadecane
_cod_depositor_comments
;
The following automatic conversions were performed:

'_exptl_crystal_density_meas' value 'not measured' was changed to '?'
- the value is perceived as not measured.

Automatic conversion script
Id: cif_fix_values 3008 2015-01-20 13:52:24Z robertas 

The following automatic conversions were performed:

'_refine_ls_weighting_scheme' value 'calc w = 1/[s^2^(Fo^2^)+(
0.0487P)^2^+2.4104P] where P=(Fo^2^+2Fc^2^)/3' was changed to 'calc'.
New tag '_refine_ls_weighting_details' was created. The value of the
new tag was set to 'w = 1/[s^2^(Fo^2^)+( 0.0487P)^2^+2.4104P] where
P=(Fo^2^+2Fc^2^)/3'.

Automatic conversion script
Id: cif_fix_values 3143 2015-03-26 13:38:13Z robertas 
;
_cod_original_cell_volume 2486.3(7)
_cod_original_sg_symbol_H-M 'C 2/c'
_cod_database_code 2007603

loop_
_symmetry_equiv_pos_as_xyz
'x, y, z'
'-x, y, -z+1/2'
'x+1/2, y+1/2, z'
'-x+1/2, y+1/2, -z+1/2'
'-x, -y, -z'
'x, -y, z-1/2'
'-x+1/2, -y+1/2, -z'
'x+1/2, -y+1/2, z-1/2'

loop_
_atom_site_aniso_label
_atom_site_aniso_U_11
_atom_site_aniso_U_22
_atom_site_aniso_U_33
_atom_site_aniso_U_12
_atom_site_aniso_U_13
_atom_site_aniso_U_23
O1 .0264(8) .0294(8) .0239(8) -.0070(7) .0078(6) -.0011(7)
O2 .0189(7) .0329(9) .0224(7) -.0030(7) .0073(6) -.0012(7)
O3 .0234(8) .0347(9) .0331(9) -.0046(7) .0083(7) .0054(7)
C1 .0203(11) .0297(13) .0251(11) -.0034(9) .0081(9) -.0015(9)
C2 .0329(12) .0291(13) .0331(13) -.0025(10) .0142(10) .0026(11)
C3 .0431(14) .041(2) .0304(13) -.0018(12) .0160(11) .0029(11)
C4 .049(2) .047(2) .0345(13) -.0034(13) .0216(12) -.0052(12)
C5 .0383(13) .0354(14) .0423(14) .0005(11) .0196(11) -.0088(12)
C6 .0233(11) .0303(13) .0370(13) .0008(10) .0133(10) -.0017(11)
C7 .0275(12) .0314(13) .0443(14) .0068(11) .0126(10) .0010(11)
C8 .0229(11) .0337(14) .0370(13) .0032(10) .0075(10) .0078(11)
C9 .0216(11) .0298(12) .0277(12) -.0015(10) .0079(9) .0030(10)
C10 .0225(10) .0289(12) .0192(10) -.0003(10) .0051(8) .0036(10)
C11 .0263(11) .0384(14) .0282(12) .0048(11) .0092(9) .0028(11)
C12 .0443(14) .049(2) .0313(13) .0132(13) .0141(11) -.0021(13)
C13 .050(2) .046(2) .0310(14) -.0017(13) .0090(12) -.0102(12)
C14 .0274(12) .046(2) .0262(12) -.0057(11) .0046(9) .0003(11)

loop_
_atom_site_label
_atom_site_fract_x
_atom_site_fract_y
_atom_site_fract_z
_atom_site_U_iso_or_equiv
_atom_site_thermal_displace_type
_atom_site_calc_flag
_atom_site_refinement_flags
_atom_site_occupancy
_atom_site_disorder_group
_atom_site_type_symbol
O1 .66920(7) .2867(2) .05396(8) .0270(4) Uani d . 1 . O
O2 .57169(6) .1190(2) -.00907(8) .0249(4) Uani d . 1 . O
O3 .56476(7) -.0606(2) .09498(8) .0311(4) Uani d . 1 . O
C1 .63192(10) .1939(3) -.01764(12) .0251(5) Uani d . 1 . C
C2 .61479(12) .3521(4) -.07938(12) .0312(5) Uani d . 1 . C
C3 .58053(12) .2601(4) -.15860(13) .0374(6) Uani d . 1 . C
C4 .62247(13) .0908(4) -.17213(14) .0419(7) Uani d . 1 . C
C5 .63580(12) -.0738(4) -.11134(14) .0374(6) Uani d . 1 . C
C6 .67017(10) .0125(3) -.03076(13) .0296(5) Uani d . 1 . C
C7 .67872(12) -.1441(4) .03240(13) .0346(6) Uani d . 1 . C
C8 .69768(11) -.0439(4) .11052(13) .0322(6) Uani d . 1 . C
C9 .65909(10) .1513(3) .10906(12) .0267(5) Uani d . 1 . C
C10 .58282(10) .1239(3) .07209(11) .0243(5) Uani d . 1 . C
C11 .54308(11) .3025(4) .08400(12) .0312(6) Uani d . 1 . C
C12 .56663(12) .3698(4) .16689(13) .0417(6) Uani d . 1 . C
C13 .63961(12) .4299(4) .19335(14) .0442(7) Uani d . 1 . C
C14 .68252(11) .2527(4) .18717(12) .0347(6) Uani d . 1 . C
H1 .51751 -.0745 .0737 .049(8) Uiso calc R 1 . H
H2A .65452 .4191 -.07704 .044(2) Uiso calc R 1 . H
H2B .58610 .4505 -.07085 .044(2) Uiso calc R 1 . H
H3A .53806 .2082 -.16333 .044(2) Uiso calc R 1 . H
H3B .57369 .3625 -.19622 .044(2) Uiso calc R 1 . H
H4A .66376 .1444 -.17088 .044(2) Uiso calc R 1 . H
H4B .59974 .0334 -.22123 .044(2) Uiso calc R 1 . H
H5A .66329 -.1760 -.11992 .044(2) Uiso calc R 1 . H
H5B .59466 -.1349 -.11549 .044(2) Uiso calc R 1 . H
H6 .71340 .0579 -.02589 .044(2) Uiso calc R 1 . H
H7A .63811 -.2169 .02099 .044(2) Uiso calc R 1 . H
H7B .71249 -.2384 .03379 .044(2) Uiso calc R 1 . H
H8A .74414 -.0142 .12977 .044(2) Uiso calc R 1 . H
H8B .68977 -.1372 .14464 .044(2) Uiso calc R 1 . H
H11A .54681 .4132 .05359 .044(2) Uiso calc R 1 . H
H11B .49723 .2657 .06714 .044(2) Uiso calc R 1 . H
H12A .56133 .2621 .19766 .044(2) Uiso calc R 1 . H
H12B .54072 .4818 .17161 .044(2) Uiso calc R 1 . H
H13A .65456 .4745 .24491 .044(2) Uiso calc R 1 . H
H13B .64437 .5394 .16304 .044(2) Uiso calc R 1 . H
H14A .68350 .1537 .22419 .044(2) Uiso calc R 1 . H
H14B .72696 .2997 .19938 .044(2) Uiso calc R 1 . H

loop_
_atom_type_symbol
_atom_type_description
_atom_type_scat_dispersion_real
_atom_type_scat_dispersion_imag
_atom_type_scat_source
C C .0033 .0016 'International Tables Vol C Tables 4.2.6.8 and 6.1.1.4'
H H .0000 .0000 'International Tables Vol C Tables 4.2.6.8 and 6.1.1.4'
O O .0106 .0060 'International Tables Vol C Tables 4.2.6.8 and 6.1.1.4'

loop_
_geom_angle_atom_site_label_1
_geom_angle_atom_site_label_2
_geom_angle_atom_site_label_3
_geom_angle
_geom_angle_publ_flag
C1 O1 C9 103.5(2) n
C1 O2 C10 107.75(14) n
O1 C1 O2 104.58(15) n
O1 C1 C2 109.0(2) n
O2 C1 C2 110.5(2) n
O1 C1 C6 110.0(2) n
O2 C1 C6 108.1(2) n
C2 C1 C6 114.2(2) n
C1 C2 C3 111.9(2) n
C4 C3 C2 110.9(2) n
C3 C4 C5 110.7(2) n
C4 C5 C6 111.6(2) n
C1 C6 C5 111.2(2) n
C1 C6 C7 108.5(2) n
C5 C6 C7 113.2(2) n
C8 C7 C6 111.7(2) n
C7 C8 C9 113.6(2) n
O1 C9 C14 109.9(2) n
O1 C9 C8 107.8(2) n
C14 C9 C8 111.7(2) n
O1 C9 C10 99.7(2) n
C14 C9 C10 113.8(2) n
C8 C9 C10 113.1(2) n
O3 C10 O2 110.5(2) n
O3 C10 C11 113.0(2) n
O2 C10 C11 106.9(2) n
O3 C10 C9 109.7(2) n
O2 C10 C9 102.0(2) n
C11 C10 C9 114.1(2) n
C12 C11 C10 112.8(2) n
C11 C12 C13 108.8(2) n
C12 C13 C14 111.1(2) n
C13 C14 C9 114.8(2) n

loop_
_geom_bond_atom_site_label_1
_geom_bond_atom_site_label_2
_geom_bond_site_symmetry_2
_geom_bond_distance
_geom_bond_publ_flag
O1 C1 . 1.426(2) n
O1 C9 . 1.446(2) n
O2 C1 . 1.453(2) n
O2 C10 . 1.459(2) n
O3 C10 . 1.393(3) n
C1 C2 . 1.503(3) n
C1 C6 . 1.524(3) n
C2 C3 . 1.524(3) n
C3 C4 . 1.516(3) n
C4 C5 . 1.526(3) n
C5 C6 . 1.531(3) n
C6 C7 . 1.534(3) n
C7 C8 . 1.525(3) n
C8 C9 . 1.527(3) n
C9 C14 . 1.522(3) n
C9 C10 . 1.539(3) n
C10 C11 . 1.521(3) n
C11 C12 . 1.519(3) n
C12 C13 . 1.515(3) n
C13 C14 . 1.521(3) n

loop_
_geom_torsion_atom_site_label_1
_geom_torsion_atom_site_label_2
_geom_torsion_atom_site_label_3
_geom_torsion_atom_site_label_4
_geom_torsion
_geom_torsion_publ_flag
C9 O1 C1 O2 39.3(2) n
C9 O1 C1 C2 157.5(2) n
C9 O1 C1 C6 -76.6(2) n
C10 O2 C1 O1 -14.1(2) n
C10 O2 C1 C2 -131.2(2) n
C10 O2 C1 C6 103.1(2) n
O1 C1 C2 C3 174.6(2) n
O2 C1 C2 C3 -71.0(2) n
C6 C1 C2 C3 51.2(3) n
C1 C2 C3 C4 -54.6(3) n
C2 C3 C4 C5 57.7(3) n
C3 C4 C5 C6 -57.1(3) n
O1 C1 C6 C5 -172.8(2) n
O2 C1 C6 C5 73.6(2) n
C2 C1 C6 C5 -49.9(2) n
O1 C1 C6 C7 62.1(2) n
O2 C1 C6 C7 -51.6(2) n
C2 C1 C6 C7 -175.0(2) n
C4 C5 C6 C1 52.3(3) n
C4 C5 C6 C7 174.7(2) n
C1 C6 C7 C8 -42.7(2) n
C5 C6 C7 C8 -166.6(2) n
C6 C7 C8 C9 41.7(2) n
C1 O1 C9 C14 -167.2(2) n
C1 O1 C9 C8 70.8(2) n
C1 O1 C9 C10 -47.4(2) n
C7 C8 C9 O1 -55.7(2) n
C7 C8 C9 C14 -176.6(2) n
C7 C8 C9 C10 53.5(2) n
C1 O2 C10 O3 -131.3(2) n
C1 O2 C10 C11 105.3(2) n
C1 O2 C10 C9 -14.7(2) n
O1 C9 C10 O3 154.6(2) n
C14 C9 C10 O3 -88.5(2) n
C8 C9 C10 O3 40.4(2) n
O1 C9 C10 O2 37.4(2) n
C14 C9 C10 O2 154.3(2) n
C8 C9 C10 O2 -76.8(2) n
O1 C9 C10 C11 -77.4(2) n
C14 C9 C10 C11 39.5(3) n
C8 C9 C10 C11 168.4(2) n
O3 C10 C11 C12 77.0(2) n
O2 C10 C11 C12 -161.2(2) n
C9 C10 C11 C12 -49.2(3) n
C10 C11 C12 C13 59.2(3) n
C11 C12 C13 C14 -60.1(3) n
C12 C13 C14 C9 52.6(3) n
O1 C9 C14 C13 69.3(2) n
C8 C9 C14 C13 -171.1(2) n
C10 C9 C14 C13 -41.5(3) n

loop_
_cod_related_entry_id
_cod_related_entry_database
_cod_related_entry_code
1 ChemSpider 256668
